data_7715183
loop_
_publ_author_name
'Yin, Yi'
'Luo, Rong'
'Wang, Wen'
'Wang, Rui'
'Jiang, Nan'
'Chen, Peng'
'Yu, Hai-Jun'
'Bi, Shuang-Yu'
'Shao, Feng'

_publ_section_title
;
 A dysprosium(III)-based triple helical-like complex as a turn-on/off
 fluorescence sensor for Al(III) and 4,5-dimethyl-2-nitroaniline.
;
_journal_issue 12
_journal_name_full 'Dalton transactions (Cambridge, England : 2003)'
_journal_page_first 5544
_journal_page_last 5552
_journal_paper_doi 10.1039/d3dt03546h
_journal_volume 53
_journal_year 2024
_chemical_formula_sum 'C72 H87 Dy2 K2 N17 O27'
_chemical_formula_weight 2025.780
_space_group_IT_number 15
_space_group_name_Hall '-C 2yc'
_space_group_name_H-M_alt 'C 1 2/c 1'
_symmetry_cell_setting monoclinic
_symmetry_Int_Tables_number 15
_symmetry_space_group_name_Hall '-C 2yc'
_symmetry_space_group_name_H-M 'C 1 2/c 1'
_audit_creation_date 2023-06-02
_audit_creation_method
;
Olex2 1.2
(compiled 2018.05.29 svn.r3508 for OlexSys, GUI svn.r5506)


;
_audit_update_record
;
2023-07-13 deposited with the CCDC.	2024-02-19 downloaded from the CCDC.
;
_cell_angle_alpha 90.000
_cell_angle_beta 108.464(2)
_cell_angle_gamma 90.000
_cell_formula_units_Z 8
_cell_length_a 37.4123(16)
_cell_length_b 20.4814(8)
_cell_length_c 27.5912(9)
_cell_volume 20053.6(14)
_refine_ls_R_factor_all 0.124
_cod_data_source_file d3dt03546h2.cif
_cod_data_source_block yy1092_0m_sq
_cod_depositor_comments 'Adding full bibliography for 7715183.cif.'
_cod_original_sg_symbol_Hall -C_2yc
_cod_database_code 7715183

loop_
_symmetry_equiv_pos_site_id
_symmetry_equiv_pos_as_xyz
1 x,y,z
2 -x,y,1/2-z
3 -x,-y,-z
4 x,-y,1/2+z
5 1/2+x,1/2+y,z
6 1/2-x,1/2+y,1/2-z
7 1/2-x,1/2-y,-z
8 1/2+x,1/2-y,1/2+z

loop_
_atom_site_aniso_label
_atom_site_aniso_U_11
_atom_site_aniso_U_22
_atom_site_aniso_U_33
_atom_site_aniso_U_12
_atom_site_aniso_U_13
_atom_site_aniso_U_23
Dy1 0.0513(3) 0.0452(2) 0.0347(2) 0.00223(19) 0.00973(18) 0.00180(17)
Dy2 0.0505(3) 0.0429(2) 0.0332(2) 0.00411(18) 0.00505(18) -0.00056(16)
O28 0.048(3) 0.049(3) 0.023(2) 0.013(3) 0.004(2) 0.001(2)
O1 0.059(3) 0.061(3) 0.038(3) 0.010(3) 0.023(2) 0.009(3)
O2 0.040(3) 0.047(3) 0.031(2) 0.007(2) 0.011(2) 0.003(2)
O3 0.055(3) 0.054(3) 0.030(3) -0.006(3) 0.003(2) -0.009(2)
O4 0.041(3) 0.041(3) 0.023(2) -0.005(2) 0.005(2) 0.0001(19)
O5 0.035(3) 0.041(3) 0.031(2) -0.002(2) 0.005(2) 0.002(2)
O6 0.034(3) 0.043(3) 0.027(2) 0.004(2) 0.004(2) 0.009(2)
O7 0.037(3) 0.030(2) 0.029(2) 0.000(2) 0.007(2) 0.001(2)
O8 0.058(4) 0.033(2) 0.035(2) -0.004(2) 0.014(2) -0.001(2)
O9 0.128(6) 0.044(3) 0.094(5) 0.004(3) 0.064(4) 0.007(3)
O10 0.044(3) 0.029(2) 0.035(3) 0.003(2) 0.010(2) 0.000(2)
O11 0.043(3) 0.034(3) 0.025(2) 0.001(2) 0.001(2) 0.002(2)
O12 0.044(3) 0.037(3) 0.027(2) -0.003(2) 0.004(2) 0.000(2)
O13 0.039(3) 0.046(3) 0.026(2) 0.012(2) 0.001(2) -0.005(2)
O14 0.047(3) 0.031(2) 0.034(2) 0.006(2) 0.001(2) -0.004(2)
O15 0.035(3) 0.040(3) 0.031(2) 0.009(2) 0.005(2) -0.001(2)
O16 0.049(3) 0.048(3) 0.035(3) 0.010(2) 0.004(2) -0.007(2)
O17 0.056(4) 0.041(3) 0.040(3) -0.003(2) 0.000(2) -0.008(2)
N1 0.041(4) 0.037(3) 0.029(3) 0.001(3) 0.004(3) 0.005(2)
N2 0.060(5) 0.031(3) 0.031(3) -0.005(3) 0.011(3) -0.001(3)
N3 0.048(4) 0.032(3) 0.027(3) 0.008(3) 0.004(3) -0.001(3)
N4 0.051(4) 0.035(3) 0.022(3) 0.004(3) 0.009(2) -0.003(2)
N5 0.033(4) 0.046(3) 0.024(3) 0.000(3) 0.004(3) -0.002(3)
N6 0.039(3) 0.037(3) 0.026(3) -0.001(3) 0.004(2) 0.000(3)
N7 0.048(4) 0.030(3) 0.027(3) 0.001(3) 0.012(3) 0.000(2)
N8 0.043(4) 0.034(3) 0.025(3) 0.005(3) 0.003(2) 0.002(2)
N9 0.035(4) 0.047(4) 0.031(3) -0.003(3) 0.009(3) -0.004(3)
N10 0.042(3) 0.030(3) 0.028(3) 0.003(3) 0.008(2) 0.001(3)
N11 0.030(4) 0.038(3) 0.029(3) 0.003(3) -0.001(2) -0.002(3)
N12 0.039(3) 0.030(3) 0.027(3) 0.003(3) 0.002(2) -0.004(2)
C1 0.057(6) 0.059(6) 0.068(6) -0.007(5) -0.004(4) -0.037(5)
C2 0.072(7) 0.049(5) 0.045(5) -0.014(4) 0.008(4) -0.017(4)
C3 0.047(5) 0.034(3) 0.044(4) -0.004(3) 0.011(3) -0.007(3)
C4 0.040(4) 0.035(3) 0.035(3) 0.002(3) 0.004(3) -0.003(3)
C5 0.062(6) 0.029(4) 0.050(5) 0.012(4) 0.013(4) 0.005(3)
C6 0.046(5) 0.034(3) 0.035(4) 0.000(3) 0.006(3) 0.003(3)
C7 0.063(6) 0.032(4) 0.071(6) 0.011(4) 0.014(4) 0.002(4)
C8 0.061(6) 0.036(4) 0.060(5) 0.001(4) 0.019(4) -0.003(4)
C9 0.039(5) 0.033(3) 0.035(4) 0.004(3) 0.002(3) 0.006(3)
C10 0.027(4) 0.037(4) 0.026(3) 0.000(3) 0.003(3) -0.003(3)
C11 0.033(4) 0.042(4) 0.027(3) -0.001(3) -0.001(3) -0.004(3)
C12 0.032(4) 0.040(4) 0.018(3) 0.002(3) -0.006(3) -0.005(3)
C13 0.049(5) 0.046(4) 0.049(5) -0.003(4) 0.021(4) 0.000(4)
C14 0.083(7) 0.037(4) 0.079(6) 0.007(4) 0.040(5) 0.014(4)
C15 0.058(6) 0.040(4) 0.062(5) 0.005(4) 0.023(4) 0.003(4)
C16 0.133(9) 0.037(4) 0.118(9) 0.000(6) 0.081(7) -0.002(5)
C17 0.175(14) 0.042(5) 0.212(15) 0.000(7) 0.143(11) -0.001(8)
C18 0.209(15) 0.042(5) 0.235(16) 0.003(8) 0.171(12) 0.016(8)
C19 0.146(12) 0.042(5) 0.170(12) -0.012(6) 0.115(10) 0.000(7)
C20 0.138(17) 0.081(11) 0.104(14) 0.032(12) 0.091(11) 0.037(11)
C21 0.122(9) 0.034(7) 0.067(6) 0.012(7) 0.049(8) 0.005(6)
C22 0.17(3) 0.09(2) 0.13(3) 0.06(2) 0.043(19) 0.029(19)
C23 0.12(2) 0.10(2) 0.14(3) 0.031(17) 0.087(14) 0.04(2)
C24 0.093(9) 0.071(6) 0.056(6) -0.025(6) 0.015(6) -0.033(5)
C25 0.064(6) 0.087(6) 0.037(5) -0.018(5) -0.005(4) -0.021(5)
C26 0.043(4) 0.060(4) 0.024(3) 0.000(3) 0.005(3) -0.006(3)
C27 0.038(4) 0.049(3) 0.024(3) 0.001(3) 0.006(3) 0.000(3)
C28 0.038(5) 0.045(4) 0.028(3) 0.008(3) 0.010(3) 0.011(3)
C29 0.051(5) 0.060(5) 0.029(3) 0.010(4) 0.009(3) 0.011(3)
C30 0.063(6) 0.082(6) 0.030(4) -0.003(5) 0.008(4) 0.014(4)
C31 0.052(6) 0.078(6) 0.027(4) -0.002(4) 0.002(4) 0.000(4)
C32 0.049(5) 0.036(4) 0.031(3) 0.002(3) 0.014(3) 0.002(3)
C33 0.045(5) 0.044(4) 0.028(3) -0.001(4) 0.010(3) -0.001(3)
C34 0.054(5) 0.046(4) 0.028(3) -0.014(4) 0.007(3) -0.001(3)
C35 0.056(5) 0.026(4) 0.026(3) -0.018(4) 0.008(3) 0.000(3)
C36 0.039(4) 0.025(3) 0.038(3) -0.003(3) 0.009(3) -0.005(3)
C37 0.036(4) 0.026(3) 0.036(3) 0.003(3) -0.001(3) 0.001(3)
C38 0.038(4) 0.037(4) 0.046(4) 0.002(3) 0.004(3) -0.002(4)
C39 0.036(4) 0.042(4) 0.040(4) 0.004(4) -0.007(3) 0.004(4)
C40 0.049(5) 0.046(5) 0.030(4) 0.008(4) -0.005(3) 0.009(3)
C41 0.043(4) 0.032(3) 0.027(3) 0.004(3) -0.003(3) -0.002(3)
C42 0.036(3) 0.033(3) 0.029(3) 0.003(3) 0.003(3) 0.000(3)
C43 0.062(6) 0.054(5) 0.029(4) 0.007(4) 0.006(4) -0.001(4)
C44 0.074(7) 0.086(7) 0.047(5) 0.010(6) 0.026(5) 0.001(5)
C45 0.050(6) 0.048(4) 0.055(5) 0.007(4) 0.008(4) 0.003(4)
C46 0.050(5) 0.049(4) 0.037(4) 0.008(4) 0.009(3) 0.003(3)
C47 0.039(4) 0.053(4) 0.032(4) 0.011(3) 0.006(3) -0.003(3)
C48 0.049(5) 0.063(5) 0.046(5) 0.004(4) 0.020(4) -0.009(4)
C49 0.063(6) 0.065(5) 0.062(6) 0.003(5) 0.032(5) 0.001(5)
C50 0.073(7) 0.054(5) 0.045(5) -0.011(5) 0.025(4) -0.003(4)
C51 0.039(5) 0.042(4) 0.030(4) -0.004(3) 0.006(3) -0.001(3)
C52 0.038(4) 0.045(3) 0.027(3) 0.007(3) 0.002(3) 0.002(3)
C53 0.038(5) 0.044(4) 0.032(4) -0.001(3) 0.007(3) -0.002(3)
C54 0.043(5) 0.030(3) 0.023(3) 0.005(3) 0.003(3) 0.003(3)
C55 0.049(5) 0.028(3) 0.028(3) 0.010(3) 0.008(3) 0.005(3)
C56 0.049(5) 0.023(3) 0.027(3) -0.005(3) 0.007(3) -0.002(3)
C57 0.048(5) 0.039(4) 0.032(3) 0.014(4) 0.004(3) -0.002(3)
C58 0.043(4) 0.035(4) 0.036(3) 0.006(3) 0.010(3) -0.010(3)
C59 0.050(5) 0.052(5) 0.043(4) 0.022(4) 0.007(4) -0.004(4)
C60 0.049(5) 0.054(5) 0.050(4) 0.010(4) 0.015(4) -0.018(4)
C61 0.054(5) 0.046(5) 0.046(4) -0.004(4) 0.019(4) -0.013(4)
C62 0.047(4) 0.038(4) 0.039(3) 0.007(3) 0.013(3) 0.005(3)
C63 0.050(4) 0.039(4) 0.043(4) 0.009(3) 0.018(3) 0.003(3)
C64 0.090(8) 0.069(6) 0.046(5) 0.014(5) 0.042(5) 0.012(4)
C65 0.111(10) 0.088(8) 0.050(5) 0.020(7) 0.035(6) 0.027(5)
O21 0.081(6) 0.124(8) 0.088(6) 0.043(5) -0.008(5) 0.025(5)
N13 0.043(4) 0.050(4) 0.037(3) 0.012(3) 0.004(3) 0.001(3)
C69 0.111(10) 0.073(7) 0.065(6) 0.002(7) 0.026(6) -0.021(6)
C70 0.074(8) 0.086(8) 0.046(5) 0.001(6) 0.005(5) 0.002(5)
C71 0.075(8) 0.078(7) 0.074(6) 0.023(6) 0.028(5) 0.013(6)
O23 0.070(5) 0.059(4) 0.052(4) 0.013(4) -0.005(3) 0.005(3)
N15 0.057(4) 0.053(4) 0.034(3) -0.001(4) 0.009(3) 0.007(3)
C72 0.068(6) 0.041(4) 0.035(4) 0.003(4) 0.016(4) -0.003(3)
C73 0.089(8) 0.090(8) 0.080(7) -0.012(7) 0.038(6) 0.022(7)
C74 0.059(6) 0.072(7) 0.065(6) 0.000(5) -0.002(5) 0.008(5)
O22 0.071(5) 0.056(4) 0.091(5) -0.019(4) 0.040(4) -0.018(4)
N01C 0.050(5) 0.039(4) 0.070(5) 0.008(3) 0.024(4) 0.014(3)
C66 0.201(18) 0.098(10) 0.211(17) 0.089(11) 0.154(15) 0.100(11)
C67 0.043(6) 0.048(5) 0.099(8) -0.003(4) 0.015(5) -0.009(5)
C68 0.059(6) 0.044(5) 0.038(4) -0.009(4) 0.004(4) 0.001(4)
O18 0.073(4) 0.051(3) 0.041(3) 0.022(3) -0.007(3) -0.016(2)
O19 0.105(6) 0.052(4) 0.037(3) 0.021(4) 0.015(3) -0.011(3)
O20 0.063(4) 0.056(3) 0.041(3) 0.017(3) -0.004(3) -0.011(3)
N14 0.042(4) 0.046(4) 0.041(3) 0.005(3) 0.008(3) -0.008(3)
O24 0.144(7) 0.048(3) 0.056(4) 0.009(4) 0.033(4) -0.011(3)
O25 0.141(8) 0.053(4) 0.082(5) 0.000(4) 0.066(5) -0.024(4)
O26 0.136(6) 0.064(4) 0.054(3) 0.013(4) 0.033(4) -0.017(3)
N16 0.088(6) 0.047(4) 0.058(4) -0.005(4) 0.029(4) -0.022(3)
K2 0.0424(10) 0.0423(9) 0.0312(8) 0.0066(8) 0.0017(7) -0.0074(7)
K1 0.0581(12) 0.044(1) 0.0409(9) 0.0022(9) 0.0158(8) -0.0096(8)

loop_
_atom_site_label
_atom_site_type_symbol
_atom_site_fract_x
_atom_site_fract_y
_atom_site_fract_z
_atom_site_occupancy
_atom_site_symmetry_multiplicity
_atom_site_Wyckoff_symbol
_atom_site_attached_hydrogens
_atom_site_calc_flag
_atom_site_thermal_displace_type
_atom_site_U_iso_or_equiv
_atom_site_disorder_assembly
_atom_site_disorder_group
Dy1 Dy 0.5986(0) 0.1575(0) 0.2685(0) 1.000 8 f ? d Uani 0.04464(14) ? ?
Dy2 Dy 0.6157(0) 0.3367(0) 0.4778(0) 1.000 8 f ? d Uani 0.04414(14) ? ?
O28 O 0.6717(2) 0.3286(3) 0.6574(2) 1.000 8 f ? d Uani 0.0419(12) ? ?
O1 O 0.6543(2) 0.1338(3) 0.1358(2) 1.000 8 f ? d Uani 0.0510(13) ? ?
O2 O 0.6409(2) 0.1303(3) 0.2230(2) 1.000 8 f ? d Uani 0.0393(11) ? ?
O3 O 0.5185(2) 0.1073(3) 0.0974(2) 1.000 8 f ? d Uani 0.0489(13) ? ?
O4 O 0.5579(2) 0.1678(2) 0.1806(2) 1.000 8 f ? d Uani 0.0364(11) ? ?
O5 O 0.6429(2) 0.2462(3) 0.3210(2) 1.000 8 f ? d Uani 0.0369(11) ? ?
O6 O 0.6113(2) 0.1345(3) 0.3638(2) 1.000 8 f ? d Uani 0.0360(11) ? ?
O7 O 0.5549(2) 0.2419(2) 0.2892(2) 1.000 8 f ? d Uani 0.0329(11) ? ?
O8 O 0.5782(2) 0.0478(2) 0.2458(2) 1.000 8 f ? d Uani 0.0424(12) ? ?
O9 O 0.5967(3) -0.0680(3) 0.2148(3) 1.000 8 f ? d Uani 0.082(2) ? ?
O10 O 0.6438(2) 0.2274(2) 0.4588(2) 1.000 8 f ? d Uani 0.0364(11) ? ?
O11 O 0.5622(2) 0.2837(2) 0.4058(2) 1.000 8 f ? d Uani 0.0366(12) ? ?
O12 O 0.6322(2) 0.3587(3) 0.3958(2) 1.000 8 f ? d Uani 0.0378(11) ? ?
O13 O 0.6614(2) 0.3376(3) 0.5599(2) 1.000 8 f ? d Uani 0.0395(12) ? ?
O14 O 0.6223(2) 0.4509(2) 0.4959(2) 1.000 8 f ? d Uani 0.0401(12) ? ?
O15 O 0.5781(2) 0.3479(2) 0.5330(2) 1.000 8 f ? d Uani 0.0368(11) ? ?
O16 O 0.5553(2) 0.4246(3) 0.5996(2) 1.000 8 f ? d Uani 0.0464(12) ? ?
O17 O 0.6605(2) 0.5439(3) 0.5550(2) 1.000 8 f ? d Uani 0.0490(13) ? ?
N1 N 0.6050(2) 0.2758(3) 0.2242(2) 1.000 8 f ? d Uani 0.0375(14) ? ?
N2 N 0.6260(2) 0.3222(3) 0.2584(2) 1.000 8 f ? d Uani 0.0416(16) ? ?
H2 H 0.6266 0.3631 0.2490 1.000 8 f ? calc Uiso 0.05000 ? ?
N3 N 0.6686(2) 0.0912(3) 0.3776(2) 1.000 8 f ? d Uani 0.0376(15) ? ?
H3 H 0.6889 0.0736 0.3993 1.000 8 f ? calc Uiso 0.04500 ? ?
N4 N 0.6646(2) 0.0954(3) 0.3257(2) 1.000 8 f ? d Uani 0.0367(13) ? ?
N5 N 0.5186(2) 0.1671(3) 0.3122(2) 1.000 8 f ? d Uani 0.0355(14) ? ?
H5 H 0.4999 0.1593 0.3242 1.000 8 f ? calc Uiso 0.04300 ? ?
N6 N 0.5375(2) 0.1169(3) 0.2968(2) 1.000 8 f ? d Uani 0.0355(13) ? ?
N7 N 0.6084(2) 0.1646(3) 0.4922(2) 1.000 8 f ? d Uani 0.0350(14) ? ?
H7 H 0.6009 0.1251 0.4971 1.000 8 f ? calc Uiso 0.04200 ? ?
N8 N 0.5947(2) 0.2195(3) 0.5109(2) 1.000 8 f ? d Uani 0.0362(13) ? ?
N9 N 0.6947(2) 0.3420(3) 0.4319(2) 1.000 8 f ? d Uani 0.0385(15) ? ?
H9 H 0.7168 0.3376 0.4274 1.000 8 f ? calc Uiso 0.04600 ? ?
N10 N 0.6911(2) 0.3386(3) 0.4805(2) 1.000 8 f ? d Uani 0.0342(13) ? ?
N11 N 0.5347(2) 0.3789(3) 0.3741(2) 1.000 8 f ? d Uani 0.0346(14) ? ?
H11 H 0.5163 0.3990 0.3509 1.000 8 f ? calc Uiso 0.04200 ? ?
N12 N 0.5603(2) 0.4138(3) 0.4132(2) 1.000 8 f ? d Uani 0.0341(13) ? ?
C1 C 0.7152(3) 0.5623(5) 0.6242(4) 1.000 8 f ? d Uani 0.067(3) ? ?
H1A H 0.7295 0.5355 0.6074 1.000 8 f ? calc Uiso 0.10000 ? ?
H1B H 0.7050 0.5345 0.6456 1.000 8 f ? calc Uiso 0.10000 ? ?
H1C H 0.7319 0.5953 0.6456 1.000 8 f ? calc Uiso 0.10000 ? ?
C2 C 0.6834(3) 0.5955(4) 0.5845(3) 1.000 8 f ? d Uani 0.058(2) ? ?
H2A H 0.6686 0.6226 0.6008 1.000 8 f ? calc Uiso 0.07000 ? ?
H2B H 0.6932 0.6237 0.5624 1.000 8 f ? calc Uiso 0.07000 ? ?
C3 C 0.6289(2) 0.5638(4) 0.5155(3) 1.000 8 f ? d Uani 0.0429(17) ? ?
C4 C 0.6095(2) 0.5096(4) 0.4855(3) 1.000 8 f ? d Uani 0.0389(16) ? ?
C5 C 0.5648(3) 0.5917(4) 0.4343(3) 1.000 8 f ? d Uani 0.049(2) ? ?
H5A H 0.5429 0.6016 0.4066 1.000 8 f ? calc Uiso 0.05800 ? ?
C6 C 0.5767(2) 0.5248(4) 0.4442(3) 1.000 8 f ? d Uani 0.0403(18) ? ?
C7 C 0.5839(3) 0.6393(4) 0.4631(4) 1.000 8 f ? d Uani 0.057(2) ? ?
H7A H 0.5756 0.6831 0.4560 1.000 8 f ? calc Uiso 0.06800 ? ?
C8 C 0.6171(3) 0.6256(4) 0.5050(4) 1.000 8 f ? d Uani 0.053(2) ? ?
H8 H 0.6308 0.6603 0.5254 1.000 8 f ? calc Uiso 0.06300 ? ?
C9 C 0.5545(2) 0.4761(4) 0.4100(3) 1.000 8 f ? d Uani 0.0381(17) ? ?
H9A H 0.5336 0.4912 0.3826 1.000 8 f ? calc Uiso 0.04600 ? ?
C10 C 0.5387(2) 0.3145(4) 0.3728(3) 1.000 8 f ? d Uani 0.0313(15) ? ?
C11 C 0.5101(2) 0.2814(4) 0.3278(3) 1.000 8 f ? d Uani 0.0363(16) ? ?
H11A H 0.4990 0.3137 0.3005 1.000 8 f ? calc Uiso 0.04400 ? ?
H11B H 0.4896 0.2622 0.3387 1.000 8 f ? calc Uiso 0.04400 ? ?
C12 C 0.5302(2) 0.2279(4) 0.3079(2) 1.000 8 f ? d Uani 0.0332(15) ? ?
C13 C 0.5276(3) 0.0597(4) 0.3061(3) 1.000 8 f ? d Uani 0.0468(19) ? ?
H13 H 0.5089 0.0564 0.3226 1.000 8 f ? calc Uiso 0.05600 ? ?
C14 C 0.5430(3) -0.0010(4) 0.2932(4) 1.000 8 f ? d Uani 0.063(3) ? ?
C15 C 0.5661(3) -0.0031(4) 0.2620(4) 1.000 8 f ? d Uani 0.052(2) ? ?
C16 C 0.5767(4) -0.0663(5) 0.2492(5) 1.000 8 f ? d Uani 0.086(3) ? ?
C17 C 0.5653(5) -0.1233(6) 0.2676(7) 1.000 8 f ? d Uani 0.124(5) ? ?
H17 H 0.5737 -0.1646 0.2599 1.000 8 f ? calc Uiso 0.14800 ? ?
C18 C 0.5418(5) -0.1192(6) 0.2971(7) 1.000 8 f ? d Uani 0.138(6) ? ?
H18 H 0.5343 -0.1581 0.3101 1.000 8 f ? calc Uiso 0.16600 ? ?
C19 C 0.5289(4) -0.0597(5) 0.3081(6) 1.000 8 f ? d Uani 0.104(4) ? ?
H19 H 0.5107 -0.0579 0.3255 1.000 8 f ? calc Uiso 0.12500 ? ?
C20 C 0.6136(9) -0.1208(13) 0.2101(10) 0.500 8 f ? d Uani 0.095(6) A 1
H20A H 0.6202 -0.1194 0.1781 0.500 8 f ? calc Uiso 0.11500 A 1
H20B H 0.5967 -0.1586 0.2082 0.500 8 f ? calc Uiso 0.11500 A 1
C21 C 0.6363(8) -0.0594(9) 0.2386(8) 0.500 8 f ? d Uani 0.070(4) A 2
H21A H 0.6395 -0.0173 0.2572 0.500 8 f ? calc Uiso 0.08400 A 2
H21B H 0.6472 -0.0533 0.2106 0.500 8 f ? calc Uiso 0.08400 A 2
C22 C 0.6623(13) -0.1094(19) 0.2763(15) 0.500 8 f ? d Uani 0.131(15) A 2
H22A H 0.6723 -0.1408 0.2571 0.500 8 f ? calc Uiso 0.19600 A 2
H22B H 0.6476 -0.1327 0.2947 0.500 8 f ? calc Uiso 0.19600 A 2
H22C H 0.6832 -0.0862 0.3008 0.500 8 f ? calc Uiso 0.19600 A 2
C23 C 0.6466(11) -0.129(2) 0.2519(15) 0.500 8 f ? d Uani 0.111(11) A 1
H23A H 0.6635 -0.1593 0.2428 0.500 8 f ? calc Uiso 0.16700 A 1
H23B H 0.6400 -0.1454 0.2812 0.500 8 f ? calc Uiso 0.16700 A 1
H23C H 0.6592 -0.0862 0.2607 0.500 8 f ? calc Uiso 0.16700 A 1
C24 C 0.4878(3) 0.0071(5) 0.0684(4) 1.000 8 f ? d Uani 0.076(3) ? ?
H24A H 0.4724 -0.0171 0.0385 1.000 8 f ? calc Uiso 0.11400 ? ?
H24B H 0.4744 0.0097 0.0937 1.000 8 f ? calc Uiso 0.11400 ? ?
H24C H 0.5118 -0.0155 0.0834 1.000 8 f ? calc Uiso 0.11400 ? ?
C25 C 0.4948(3) 0.0737(5) 0.0529(3) 1.000 8 f ? d Uani 0.068(3) ? ?
H25A H 0.5074 0.0715 0.0264 1.000 8 f ? calc Uiso 0.08100 ? ?
H25B H 0.4707 0.0974 0.0387 1.000 8 f ? calc Uiso 0.08100 ? ?
C26 C 0.5315(2) 0.1688(4) 0.0901(3) 1.000 8 f ? d Uani 0.0435(16) ? ?
C27 C 0.5544(2) 0.1989(4) 0.1370(3) 1.000 8 f ? d Uani 0.0382(15) ? ?
C28 C 0.5693(2) 0.2607(4) 0.1342(3) 1.000 8 f ? d Uani 0.0372(16) ? ?
C29 C 0.5615(3) 0.2911(5) 0.0857(3) 1.000 8 f ? d Uani 0.047(2) ? ?
H29 H 0.5726 0.3321 0.0833 1.000 8 f ? calc Uiso 0.05700 ? ?
C30 C 0.5384(3) 0.2626(5) 0.0425(3) 1.000 8 f ? d Uani 0.060(2) ? ?
H30 H 0.5322 0.2849 0.0108 1.000 8 f ? calc Uiso 0.07200 ? ?
C31 C 0.5239(3) 0.2004(5) 0.0451(3) 1.000 8 f ? d Uani 0.055(2) ? ?
H31 H 0.5083 0.1801 0.0148 1.000 8 f ? calc Uiso 0.06600 ? ?
C32 C 0.5925(2) 0.2970(4) 0.1776(3) 1.000 8 f ? d Uani 0.0382(17) ? ?
H32 H 0.5993 0.3402 0.1715 1.000 8 f ? calc Uiso 0.04600 ? ?
C33 C 0.6451(2) 0.3032(4) 0.3057(3) 1.000 8 f ? d Uani 0.0396(18) ? ?
C34 C 0.6699(3) 0.3525(4) 0.3403(3) 1.000 8 f ? d Uani 0.0441(19) ? ?
H34A H 0.6643 0.3964 0.3249 1.000 8 f ? calc Uiso 0.05300 ? ?
H34B H 0.6966 0.3424 0.3447 1.000 8 f ? calc Uiso 0.05300 ? ?
C35 C 0.6636(3) 0.3521(3) 0.3921(3) 1.000 8 f ? d Uani 0.0373(17) ? ?
C36 C 0.7217(2) 0.3248(3) 0.5156(3) 1.000 8 f ? d Uani 0.0349(16) ? ?
H36 H 0.7437 0.3188 0.5059 1.000 8 f ? calc Uiso 0.04200 ? ?
C37 C 0.7255(2) 0.3175(3) 0.5695(3) 1.000 8 f ? d Uani 0.0354(16) ? ?
C38 C 0.7618(2) 0.2991(4) 0.6031(3) 1.000 8 f ? d Uani 0.0426(18) ? ?
H38 H 0.7820 0.2921 0.5898 1.000 8 f ? calc Uiso 0.05100 ? ?
C39 C 0.7676(2) 0.2917(4) 0.6541(3) 1.000 8 f ? d Uani 0.0437(19) ? ?
H39 H 0.7917 0.2789 0.6760 1.000 8 f ? calc Uiso 0.05200 ? ?
C40 C 0.7382(2) 0.3028(4) 0.6746(3) 1.000 8 f ? d Uani 0.0456(19) ? ?
H40 H 0.7427 0.2996 0.7104 1.000 8 f ? calc Uiso 0.05500 ? ?
C41 C 0.7029(2) 0.3185(4) 0.6426(3) 1.000 8 f ? d Uani 0.0374(16) ? ?
C42 C 0.6954(2) 0.3255(4) 0.5886(3) 1.000 8 f ? d Uani 0.0344(14) ? ?
C43 C 0.6754(3) 0.3163(5) 0.7104(3) 1.000 8 f ? d Uani 0.050(2) ? ?
H43A H 0.6910 0.3505 0.7326 1.000 8 f ? calc Uiso 0.06000 ? ?
H43B H 0.6872 0.2732 0.7213 1.000 8 f ? calc Uiso 0.06000 ? ?
C44 C 0.6358(3) 0.3175(6) 0.7132(4) 1.000 8 f ? d Uani 0.067(3) ? ?
H44A H 0.6212 0.2817 0.6926 1.000 8 f ? calc Uiso 0.10100 ? ?
H44B H 0.6238 0.3593 0.6999 1.000 8 f ? calc Uiso 0.10100 ? ?
H44C H 0.6365 0.3125 0.7488 1.000 8 f ? calc Uiso 0.10100 ? ?
C45 C 0.5418(3) 0.5335(4) 0.5698(3) 1.000 8 f ? d Uani 0.053(2) ? ?
H45A H 0.5269 0.5606 0.5412 1.000 8 f ? calc Uiso 0.08000 ? ?
H45B H 0.5687 0.5412 0.5756 1.000 8 f ? calc Uiso 0.08000 ? ?
H45C H 0.5356 0.5449 0.6007 1.000 8 f ? calc Uiso 0.08000 ? ?
C46 C 0.5328(3) 0.4623(4) 0.5571(3) 1.000 8 f ? d Uani 0.0464(19) ? ?
H46A H 0.5057 0.4539 0.5513 1.000 8 f ? calc Uiso 0.05600 ? ?
H46B H 0.5387 0.4503 0.5257 1.000 8 f ? calc Uiso 0.05600 ? ?
C47 C 0.5475(2) 0.3580(4) 0.5958(3) 1.000 8 f ? d Uani 0.0427(17) ? ?
C48 C 0.5310(3) 0.3302(5) 0.6283(3) 1.000 8 f ? d Uani 0.052(2) ? ?
H48 H 0.5231 0.3573 0.6509 1.000 8 f ? calc Uiso 0.06200 ? ?
C49 C 0.5255(3) 0.2637(5) 0.6291(4) 1.000 8 f ? d Uani 0.060(2) ? ?
H49 H 0.5120 0.2453 0.6499 1.000 8 f ? calc Uiso 0.07200 ? ?
C50 C 0.5400(3) 0.2243(5) 0.5989(3) 1.000 8 f ? d Uani 0.056(2) ? ?
H50 H 0.5376 0.1782 0.6005 1.000 8 f ? calc Uiso 0.06700 ? ?
C51 C 0.5583(2) 0.2514(4) 0.5659(3) 1.000 8 f ? d Uani 0.0382(16) ? ?
C52 C 0.5617(2) 0.3194(4) 0.5625(3) 1.000 8 f ? d Uani 0.0385(14) ? ?
C53 C 0.5749(2) 0.2059(4) 0.5395(3) 1.000 8 f ? d Uani 0.0390(17) ? ?
H53 H 0.5706 0.1609 0.5439 1.000 8 f ? calc Uiso 0.04700 ? ?
C54 C 0.6327(2) 0.1730(3) 0.4672(3) 1.000 8 f ? d Uani 0.0336(16) ? ?
C55 C 0.6476(2) 0.1114(3) 0.4503(3) 1.000 8 f ? d Uani 0.0362(17) ? ?
H55A H 0.6749 0.1070 0.4687 1.000 8 f ? calc Uiso 0.04300 ? ?
H55B H 0.6346 0.0729 0.4584 1.000 8 f ? calc Uiso 0.04300 ? ?
C56 C 0.6411(2) 0.1143(3) 0.3936(3) 1.000 8 f ? d Uani 0.0341(16) ? ?
C57 C 0.6936(2) 0.0754(4) 0.3146(3) 1.000 8 f ? d Uani 0.0421(18) ? ?
H57 H 0.7136 0.0577 0.3420 1.000 8 f ? calc Uiso 0.05100 ? ?
C58 C 0.6992(2) 0.0766(4) 0.2652(3) 1.000 8 f ? d Uani 0.0386(17) ? ?
C59 C 0.7335(3) 0.0527(4) 0.2614(3) 1.000 8 f ? d Uani 0.050(2) ? ?
H59 H 0.7515 0.0346 0.2907 1.000 8 f ? calc Uiso 0.06000 ? ?
C60 C 0.7412(3) 0.0552(4) 0.2163(3) 1.000 8 f ? d Uani 0.051(2) ? ?
H60 H 0.7644 0.0385 0.2144 1.000 8 f ? calc Uiso 0.06100 ? ?
C61 C 0.7153(3) 0.0820(4) 0.1735(3) 1.000 8 f ? d Uani 0.0478(19) ? ?
H61 H 0.7207 0.0838 0.1421 1.000 8 f ? calc Uiso 0.05700 ? ?
C62 C 0.6719(2) 0.1050(4) 0.2213(3) 1.000 8 f ? d Uani 0.0413(15) ? ?
C63 C 0.6817(3) 0.1062(4) 0.1764(3) 1.000 8 f ? d Uani 0.0434(17) ? ?
C64 C 0.6620(3) 0.1438(5) 0.0876(3) 1.000 8 f ? d Uani 0.064(3) ? ?
H64A H 0.6626 0.1014 0.0707 1.000 8 f ? calc Uiso 0.07600 ? ?
H64B H 0.6867 0.1655 0.0939 1.000 8 f ? calc Uiso 0.07600 ? ?
C65 C 0.6317(4) 0.1850(6) 0.0556(4) 1.000 8 f ? d Uani 0.080(3) ? ?
H65A H 0.6379 0.1987 0.0252 1.000 8 f ? calc Uiso 0.12000 ? ?
H65B H 0.6288 0.2236 0.0749 1.000 8 f ? calc Uiso 0.12000 ? ?
H65C H 0.6081 0.1602 0.0451 1.000 8 f ? calc Uiso 0.12000 ? ?
O21 O 0.4747(3) 0.4312(5) 0.2979(3) 1.000 8 f ? d Uani 0.106(3) ? ?
N13 N 0.4284(2) 0.4826(3) 0.2385(2) 1.000 8 f ? d Uani 0.0457(17) ? ?
C69 C 0.4277(4) 0.5347(6) 0.2724(4) 1.000 8 f ? d Uani 0.084(4) ? ?
H69A H 0.4467 0.5673 0.2716 1.000 8 f ? calc Uiso 0.12500 ? ?
H69B H 0.4333 0.5177 0.3072 1.000 8 f ? calc Uiso 0.12500 ? ?
H69C H 0.4027 0.5550 0.2616 1.000 8 f ? calc Uiso 0.12500 ? ?
C70 C 0.4050(3) 0.4873(6) 0.1868(4) 1.000 8 f ? d Uani 0.072(3) ? ?
H70A H 0.3788 0.4932 0.1856 1.000 8 f ? calc Uiso 0.10900 ? ?
H70B H 0.4073 0.4473 0.1685 1.000 8 f ? calc Uiso 0.10900 ? ?
H70C H 0.4129 0.5248 0.1706 1.000 8 f ? calc Uiso 0.10900 ? ?
C71 C 0.4514(3) 0.4340(6) 0.2546(4) 1.000 8 f ? d Uani 0.075(3) ? ?
H71 H 0.4502 0.3986 0.2319 1.000 8 f ? calc Uiso 0.09000 ? ?
O23 O 0.2273(2) 0.5299(3) 0.4527(2) 1.000 8 f ? d Uani 0.0660(19) ? ?
N15 N 0.2702(2) 0.4925(4) 0.5248(2) 1.000 8 f ? d Uani 0.0491(17) ? ?
C72 C 0.2602(3) 0.5211(4) 0.4801(3) 1.000 8 f ? d Uani 0.048(2) ? ?
H72 H 0.2797 0.5363 0.4677 1.000 8 f ? calc Uiso 0.05800 ? ?
C73 C 0.2413(4) 0.4696(6) 0.5453(4) 1.000 8 f ? d Uani 0.084(3) ? ?
H73A H 0.2383 0.5011 0.5705 1.000 8 f ? calc Uiso 0.12500 ? ?
H73B H 0.2487 0.4272 0.5618 1.000 8 f ? calc Uiso 0.12500 ? ?
H73C H 0.2174 0.4652 0.5176 1.000 8 f ? calc Uiso 0.12500 ? ?
C74 C 0.3100(3) 0.4843(5) 0.5541(4) 1.000 8 f ? d Uani 0.071(3) ? ?
H74A H 0.3256 0.5034 0.5351 1.000 8 f ? calc Uiso 0.10600 ? ?
H74B H 0.3158 0.4376 0.5595 1.000 8 f ? calc Uiso 0.10600 ? ?
H74C H 0.3154 0.5062 0.5872 1.000 8 f ? calc Uiso 0.10600 ? ?
O22 O 0.2661(2) 0.8692(3) 0.4254(3) 1.000 8 f ? d Uani 0.069(2) ? ?
N01C N 0.3097(2) 0.8655(3) 0.3866(3) 1.000 8 f ? d Uani 0.0516(18) ? ?
C66 C 0.2999(5) 0.9278(7) 0.3616(7) 1.000 8 f ? d Uani 0.149(8) ? ?
H66A H 0.2881 0.9211 0.3248 1.000 8 f ? calc Uiso 0.22400 ? ?
H66B H 0.3227 0.9543 0.3675 1.000 8 f ? calc Uiso 0.22400 ? ?
H66C H 0.2822 0.9504 0.3755 1.000 8 f ? calc Uiso 0.22400 ? ?
C67 C 0.3399(3) 0.8306(5) 0.3748(5) 1.000 8 f ? d Uani 0.065(3) ? ?
H67A H 0.3449 0.7894 0.3938 1.000 8 f ? calc Uiso 0.09700 ? ?
H67B H 0.3628 0.8575 0.3847 1.000 8 f ? calc Uiso 0.09700 ? ?
H67C H 0.3324 0.8215 0.3381 1.000 8 f ? calc Uiso 0.09700 ? ?
C68 C 0.2916(3) 0.8433(4) 0.4149(3) 1.000 8 f ? d Uani 0.049(2) ? ?
H68 H 0.2991 0.8014 0.4295 1.000 8 f ? calc Uiso 0.05900 ? ?
O18 O 0.6649(2) 0.4737(3) 0.7017(2) 1.000 8 f ? d Uani 0.0609(17) ? ?
O19 O 0.6567(2) 0.5578(3) 0.7438(2) 1.000 8 f ? d Uani 0.067(2) ? ?
O20 O 0.6319(2) 0.5548(3) 0.6624(2) 1.000 8 f ? d Uani 0.0580(16) ? ?
N14 N 0.6511(2) 0.5276(3) 0.7025(3) 1.000 8 f ? d Uani 0.0442(15) ? ?
O24 O 0.5903(3) -0.0478(3) 0.0812(3) 1.000 8 f ? d Uani 0.082(2) ? ?
O25 O 0.6008(3) -0.0313(3) 0.0108(3) 1.000 8 f ? d Uani 0.085(2) ? ?
O26 O 0.5853(3) 0.0472(4) 0.0500(3) 1.000 8 f ? d Uani 0.084(2) ? ?
N16 N 0.5927(3) -0.0127(4) 0.0486(3) 1.000 8 f ? d Uani 0.063(2) ? ?
K2 K 0.6310 0.4360(1) 0.6003(1) 1.000 8 f ? d Uani 0.0410(4) ? ?
K1 K 0.5895(1) 0.0517(1) 0.1531(1) 1.000 8 f ? d Uani 0.0476(5) ? ?

loop_
_atom_type_symbol
_atom_type_oxidation_number
_atom_type_radius_bond
Dy ? ?
O ? ?
N ? ?
H ? ?
C ? ?
K ? ?

loop_
_geom_angle_atom_site_label_1
_geom_angle_atom_site_label_2
_geom_angle_atom_site_label_3
_geom_angle_site_symmetry_1
_geom_angle_site_symmetry_2
_geom_angle_site_symmetry_3
_geom_angle
_geom_angle_publ_flag
O2 Dy1 O4 . . . 78.73(18) no
O2 Dy1 O5 . . . 92.57(18) no
O2 Dy1 O6 . . . 124.13(17) no
O2 Dy1 O7 . . . 148.56(17) no
O2 Dy1 O8 . . . 81.57(19) no
O2 Dy1 N1 . . . 78.80(19) no
O2 Dy1 N4 . . . 64.67(17) no
O2 Dy1 N6 . . . 145.74(19) no
O2 Dy1 K1 . . . 46.96(13) no
O4 Dy1 O5 . . . 126.07(16) no
O4 Dy1 O6 . . . 153.34(18) no
O4 Dy1 O7 . . . 85.52(16) no
O4 Dy1 N1 . . . 66.17(17) no
O4 Dy1 N4 . . . 140.23(17) no
O4 Dy1 N6 . . . 89.71(17) no
O4 Dy1 K1 . . . 49.29(13) no
O5 Dy1 N1 . . . 59.94(17) no
O5 Dy1 N4 . . . 72.87(17) no
O5 Dy1 N6 . . . 119.71(17) no
O5 Dy1 K1 . . . 138.54(12) no
O6 Dy1 O5 . . . 71.03(16) no
O6 Dy1 O7 . . . 79.58(16) no
O6 Dy1 N1 . . . 127.02(17) no
O6 Dy1 N4 . . . 59.47(17) no
O6 Dy1 N6 . . . 63.70(17) no
O6 Dy1 K1 . . . 134.24(12) no
O7 Dy1 O5 . . . 74.97(16) no
O7 Dy1 N1 . . . 69.94(18) no
O7 Dy1 N4 . . . 134.09(16) no
O7 Dy1 N6 . . . 59.89(17) no
O7 Dy1 K1 . . . 132.94(11) no
O8 Dy1 O4 . . . 76.91(17) no
O8 Dy1 O5 . . . 154.90(18) no
O8 Dy1 O6 . . . 92.04(17) no
O8 Dy1 O7 . . . 121.22(18) no
O8 Dy1 N1 . . . 140.78(17) no
O8 Dy1 N4 . . . 82.63(19) no
O8 Dy1 N6 . . . 64.35(19) no
O8 Dy1 K1 . . . 45.96(13) no
N1 Dy1 N4 . . . 117.83(19) no
N1 Dy1 N6 . . . 125.73(19) no
N1 Dy1 K1 . . . 97.32(13) no
N4 Dy1 K1 . . . 92.43(12) no
N6 Dy1 N4 . . . 111.58(18) no
N6 Dy1 K1 . . . 101.74(13) no
O10 Dy2 N8 . . . 59.64(18) no
O10 Dy2 N10 . . . 63.14(17) no
O10 Dy2 N12 . . . 129.20(16) no
O10 Dy2 K2 . . . 132.81(11) no
O11 Dy2 O10 . . . 75.30(16) no
O11 Dy2 N8 . . . 69.92(16) no
O11 Dy2 N10 . . . 123.92(17) no
O11 Dy2 N12 . . . 60.09(17) no
O11 Dy2 K2 . . . 140.21(12) no
O12 Dy2 O10 . . . 75.39(16) no
O12 Dy2 O11 . . . 74.83(17) no
O12 Dy2 N8 . . . 128.00(17) no
O12 Dy2 N10 . . . 59.97(17) no
O12 Dy2 N12 . . . 70.80(18) no
O12 Dy2 K2 . . . 132.38(12) no
O13 Dy2 O10 . . . 89.15(16) no
O13 Dy2 O11 . . . 153.19(17) no
O13 Dy2 O12 . . . 122.74(19) no
O13 Dy2 O14 . . . 78.21(17) no
O13 Dy2 O15 . . . 77.35(18) no
O13 Dy2 N8 . . . 83.41(18) no
O13 Dy2 N10 . . . 63.82(18) no
O13 Dy2 N12 . . . 141.21(17) no
O13 Dy2 K2 . . . 44.73(12) no
O14 Dy2 O10 . . . 149.87(19) no
O14 Dy2 O11 . . . 125.36(16) no
O14 Dy2 O12 . . . 88.55(17) no
O14 Dy2 O15 . . . 79.35(19) no
O14 Dy2 N8 . . . 143.25(18) no
O14 Dy2 N10 . . . 86.79(18) no
O14 Dy2 N12 . . . 65.27(17) no
O14 Dy2 K2 . . . 47.00(13) no
O15 Dy2 O10 . . . 124.72(17) no
O15 Dy2 O11 . . . 93.53(17) no
O15 Dy2 O12 . . . 154.07(17) no
O15 Dy2 N8 . . . 65.62(18) no
O15 Dy2 N10 . . . 140.70(17) no
O15 Dy2 N12 . . . 83.29(18) no
O15 Dy2 K2 . . . 48.72(13) no
N8 Dy2 N10 . . . 113.08(18) no
N8 Dy2 K2 . . . 98.53(12) no
N10 Dy2 K2 . . . 95.81(12) no
N12 Dy2 N8 . . . 118.40(19) no
N12 Dy2 N10 . . . 123.59(18) no
N12 Dy2 K2 . . . 97.89(12) no
C41 O28 C43 . . . 117.3(6) no
C41 O28 K2 . . . 107.9(4) no
C43 O28 K2 . . . 123.8(5) no
C63 O1 C64 . . . 119.1(7) no
C63 O1 K1 . . . 93.9(5) no
C64 O1 K1 . . . 127.1(6) no
Dy1 O2 K1 . . . 94.14(19) no
C62 O2 Dy1 . . . 150.8(5) no
C62 O2 K1 . . . 100.1(5) no
C25 O3 K1 . . . 119.0(6) no
C26 O3 C25 . . . 117.3(7) no
C26 O3 K1 . . . 97.5(5) no
Dy1 O4 K1 . . . 90.66(17) no
C27 O4 Dy1 . . . 142.6(5) no
C27 O4 K1 . . . 95.1(4) no
C33 O5 Dy1 . . . 124.5(5) no
C56 O6 Dy1 . . . 125.5(5) no
C12 O7 Dy1 . . . 123.7(5) no
Dy1 O8 K1 . . . 94.93(18) no
C15 O8 Dy1 . . . 142.9(5) no
C15 O8 K1 . . . 122.1(5) no
C16 O9 C21 . . . 112.9(12) no
C16 O9 K1 . . . 114.0(6) no
C20 O9 C16 . . . 118.9(12) no
C20 O9 K1 . . . 126.9(11) no
C21 O9 K1 . . . 93.1(8) no
C54 O10 Dy2 . . . 123.8(5) no
C10 O11 Dy2 . . . 124.0(5) no
C35 O12 Dy2 . . . 124.2(4) no
Dy2 O13 K2 . . . 97.48(18) no
C42 O13 Dy2 . . . 149.0(5) no
C42 O13 K2 . . . 110.5(4) no
Dy2 O14 K2 . . . 94.56(17) no
C4 O14 Dy2 . . . 149.0(5) no
C4 O14 K2 . . . 104.0(4) no
Dy2 O15 K2 . . . 92.67(18) no
C52 O15 Dy2 . . . 147.5(5) no
C52 O15 K2 . . . 104.0(4) no
C46 O16 K2 . . . 106.8(5) no
C47 O16 C46 . . . 114.3(6) no
C47 O16 K2 . . . 105.5(5) no
C2 O17 K2 . . . 123.4(5) no
C3 O17 C2 . . . 115.8(6) no
C3 O17 K2 . . . 102.3(5) no
N2 N1 Dy1 . . . 114.1(4) no
C32 N1 Dy1 . . . 132.9(5) no
C32 N1 N2 . . . 113.0(6) no
N1 N2 H2 . . . 120.80 no
C33 N2 N1 . . . 118.4(6) no
C33 N2 H2 . . . 120.80 no
N4 N3 H3 . . . 120.80 no
C56 N3 H3 . . . 120.80 no
C56 N3 N4 . . . 118.5(6) no
N3 N4 Dy1 . . . 113.4(4) no
C57 N4 Dy1 . . . 132.6(5) no
C57 N4 N3 . . . 113.6(6) no
N6 N5 H5 . . . 121.60 no
C12 N5 H5 . . . 121.60 no
C12 N5 N6 . . . 116.8(7) no
N5 N6 Dy1 . . . 114.1(4) no
C13 N6 Dy1 . . . 130.5(6) no
C13 N6 N5 . . . 114.2(7) no
N8 N7 H7 . . . 120.60 no
C54 N7 H7 . . . 120.60 no
C54 N7 N8 . . . 118.8(6) no
N7 N8 Dy2 . . . 113.6(4) no
C53 N8 Dy2 . . . 132.5(5) no
C53 N8 N7 . . . 113.9(7) no
N10 N9 H9 . . . 120.80 no
C35 N9 H9 . . . 120.80 no
C35 N9 N10 . . . 118.4(7) no
N9 N10 Dy2 . . . 112.3(4) no
C36 N10 Dy2 . . . 132.2(5) no
C36 N10 N9 . . . 114.0(7) no
N12 N11 H11 . . . 120.80 no
C10 N11 H11 . . . 120.80 no
C10 N11 N12 . . . 118.5(6) no
N11 N12 Dy2 . . . 113.4(4) no
C9 N12 Dy2 . . . 133.2(5) no
C9 N12 N11 . . . 113.3(6) no
H1A C1 H1B . . . 109.50 no
H1A C1 H1C . . . 109.50 no
H1B C1 H1C . . . 109.50 no
C2 C1 H1A . . . 109.50 no
C2 C1 H1B . . . 109.50 no
C2 C1 H1C . . . 109.50 no
O17 C2 C1 . . . 105.9(7) no
O17 C2 H2A . . . 110.60 no
O17 C2 H2B . . . 110.60 no
C1 C2 H2A . . . 110.60 no
C1 C2 H2B . . . 110.60 no
H2A C2 H2B . . . 108.70 no
O17 C3 C4 . . . 111.9(7) no
O17 C3 K2 . . . 54.8(4) no
C4 C3 K2 . . . 73.0(4) no
C8 C3 O17 . . . 125.9(8) no
C8 C3 C4 . . . 122.2(8) no
C8 C3 K2 . . . 142.0(6) no
O14 C4 C3 . . . 120.4(7) no
O14 C4 C6 . . . 123.3(7) no
O14 C4 K2 . . . 54.1(4) no
C3 C4 K2 . . . 83.0(5) no
C6 C4 C3 . . . 116.3(7) no
C6 C4 K2 . . . 138.0(6) no
C6 C5 H5A . . . 119.50 no
C7 C5 H5A . . . 119.50 no
C7 C5 C6 . . . 121.0(8) no
C4 C6 C5 . . . 119.8(7) no
C4 C6 C9 . . . 123.1(7) no
C5 C6 C9 . . . 117.1(7) no
C5 C7 H7A . . . 119.70 no
C5 C7 C8 . . . 120.5(8) no
C8 C7 H7A . . . 119.70 no
C3 C8 C7 . . . 120.1(8) no
C3 C8 H8 . . . 119.90 no
C7 C8 H8 . . . 119.90 no
N12 C9 C6 . . . 126.1(7) no
N12 C9 H9A . . . 117.00 no
C6 C9 H9A . . . 117.00 no
O11 C10 N11 . . . 123.4(6) no
O11 C10 C11 . . . 122.2(7) no
N11 C10 C11 . . . 114.3(6) no
C10 C11 H11A . . . 110.00 no
C10 C11 H11B . . . 110.00 no
C10 C11 C12 . . . 108.4(6) no
H11A C11 H11B . . . 108.40 no
C12 C11 H11A . . . 110.00 no
C12 C11 H11B . . . 110.00 no
O7 C12 N5 . . . 124.4(7) no
O7 C12 C11 . . . 120.4(7) no
N5 C12 C11 . . . 115.2(7) no
N6 C13 H13 . . . 117.70 no
N6 C13 C14 . . . 124.7(8) no
C14 C13 H13 . . . 117.70 no
C15 C14 C13 . . . 123.0(8) no
C15 C14 C19 . . . 120.5(9) no
C19 C14 C13 . . . 116.(1) no
O8 C15 C14 . . . 123.1(8) no
O8 C15 C16 . . . 119.9(9) no
C14 C15 C16 . . . 117.0(9) no
O9 C16 C15 . . . 116.5(9) no
O9 C16 C17 . . . 121.6(10) no
C17 C16 C15 . . . 121.8(11) no
C16 C17 H17 . . . 120.20 no
C18 C17 C16 . . . 119.5(11) no
C18 C17 H17 . . . 120.20 no
C17 C18 H18 . . . 119.50 no
C17 C18 C19 . . . 121.1(12) no
C19 C18 H18 . . . 119.50 no
C14 C19 H19 . . . 120.10 no
C18 C19 C14 . . . 119.7(12) no
C18 C19 H19 . . . 120.10 no
O9 C20 H20A . . . 109.60 no
O9 C20 H20B . . . 109.60 no
O9 C20 C23 . . . 110.(3) no
H20A C20 H20B . . . 108.10 no
C23 C20 H20A . . . 109.60 no
C23 C20 H20B . . . 109.60 no
O9 C21 H21A . . . 106.30 no
O9 C21 H21B . . . 106.30 no
O9 C21 C22 . . . 124.(2) no
O9 C21 K1 . . . 61.6(8) no
H21A C21 H21B . . . 106.40 no
C22 C21 H21A . . . 106.30 no
C22 C21 H21B . . . 106.30 no
C22 C21 K1 . . . 173.(2) no
K1 C21 H21A . . . 73.90 no
K1 C21 H21B . . . 67.40 no
C21 C22 H22A . . . 109.50 no
C21 C22 H22B . . . 109.50 no
C21 C22 H22C . . . 109.50 no
H22A C22 H22B . . . 109.50 no
H22A C22 H22C . . . 109.50 no
H22B C22 H22C . . . 109.50 no
C20 C23 H23A . . . 109.50 no
C20 C23 H23B . . . 109.50 no
C20 C23 H23C . . . 109.50 no
H23A C23 H23B . . . 109.50 no
H23A C23 H23C . . . 109.50 no
H23B C23 H23C . . . 109.50 no
H24A C24 H24B . . . 109.50 no
H24A C24 H24C . . . 109.50 no
H24B C24 H24C . . . 109.50 no
C25 C24 H24A . . . 109.50 no
C25 C24 H24B . . . 109.50 no
C25 C24 H24C . . . 109.50 no
O3 C25 C24 . . . 108.2(8) no
O3 C25 H25A . . . 110.10 no
O3 C25 H25B . . . 110.10 no
C24 C25 H25A . . . 110.10 no
C24 C25 H25B . . . 110.10 no
H25A C25 H25B . . . 108.40 no
O3 C26 C27 . . . 113.1(7) no
O3 C26 K1 . . . 58.0(4) no
C27 C26 K1 . . . 74.7(5) no
C31 C26 O3 . . . 126.0(8) no
C31 C26 C27 . . . 120.9(8) no
C31 C26 K1 . . . 137.8(6) no
O4 C27 C26 . . . 117.8(7) no
O4 C27 C28 . . . 123.9(7) no
O4 C27 K1 . . . 61.0(4) no
C26 C27 K1 . . . 80.0(5) no
C28 C27 C26 . . . 118.2(7) no
C28 C27 K1 . . . 134.0(6) no
C27 C28 C29 . . . 118.8(7) no
C27 C28 C32 . . . 124.7(6) no
C29 C28 C32 . . . 116.5(7) no
C28 C29 H29 . . . 119.30 no
C30 C29 C28 . . . 121.4(9) no
C30 C29 H29 . . . 119.30 no
C29 C30 H30 . . . 120.10 no
C29 C30 C31 . . . 119.8(8) no
C31 C30 H30 . . . 120.10 no
C26 C31 C30 . . . 120.9(8) no
C26 C31 H31 . . . 119.60 no
C30 C31 H31 . . . 119.60 no
N1 C32 C28 . . . 125.6(7) no
N1 C32 H32 . . . 117.20 no
C28 C32 H32 . . . 117.20 no
O5 C33 N2 . . . 122.1(7) no
O5 C33 C34 . . . 120.5(7) no
N2 C33 C34 . . . 117.4(7) no
C33 C34 H34A . . . 109.60 no
C33 C34 H34B . . . 109.60 no
C33 C34 C35 . . . 110.4(7) no
H34A C34 H34B . . . 108.10 no
C35 C34 H34A . . . 109.60 no
C35 C34 H34B . . . 109.60 no
O12 C35 N9 . . . 123.9(7) no
O12 C35 C34 . . . 121.2(7) no
N9 C35 C34 . . . 114.9(8) no
N10 C36 H36 . . . 117.50 no
N10 C36 C37 . . . 125.0(8) no
C37 C36 H36 . . . 117.50 no
C38 C37 C36 . . . 117.0(8) no
C42 C37 C36 . . . 123.0(7) no
C42 C37 C38 . . . 120.0(7) no
C37 C38 H38 . . . 119.80 no
C39 C38 C37 . . . 120.3(8) no
C39 C38 H38 . . . 119.80 no
C38 C39 H39 . . . 119.70 no
C38 C39 C40 . . . 120.6(7) no
C40 C39 H39 . . . 119.70 no
C39 C40 H40 . . . 120.20 no
C41 C40 C39 . . . 119.7(7) no
C41 C40 H40 . . . 120.20 no
O28 C41 C40 . . . 125.5(7) no
O28 C41 C42 . . . 113.0(6) no
O28 C41 K2 . . . 50.4(3) no
C40 C41 C42 . . . 121.4(8) no
C40 C41 K2 . . . 148.3(5) no
C42 C41 K2 . . . 73.2(4) no
O13 C42 C37 . . . 123.1(7) no
O13 C42 C41 . . . 119.0(7) no
O13 C42 K2 . . . 48.6(3) no
C37 C42 C41 . . . 117.8(7) no
C37 C42 K2 . . . 142.7(5) no
C41 C42 K2 . . . 83.0(5) no
O28 C43 H43A . . . 110.60 no
O28 C43 H43B . . . 110.60 no
O28 C43 C44 . . . 105.6(7) no
H43A C43 H43B . . . 108.80 no
C44 C43 H43A . . . 110.60 no
C44 C43 H43B . . . 110.60 no
C43 C44 H44A . . . 109.50 no
C43 C44 H44B . . . 109.50 no
C43 C44 H44C . . . 109.50 no
H44A C44 H44B . . . 109.50 no
H44A C44 H44C . . . 109.50 no
H44B C44 H44C . . . 109.50 no
H45A C45 H45B . . . 109.50 no
H45A C45 H45C . . . 109.50 no
H45B C45 H45C . . . 109.50 no
C46 C45 H45A . . . 109.50 no
C46 C45 H45B . . . 109.50 no
C46 C45 H45C . . . 109.50 no
O16 C46 C45 . . . 107.5(7) no
O16 C46 H46A . . . 110.20 no
O16 C46 H46B . . . 110.20 no
O16 C46 K2 . . . 50.4(4) no
C45 C46 H46A . . . 110.20 no
C45 C46 H46B . . . 110.20 no
C45 C46 K2 . . . 86.4(5) no
H46A C46 H46B . . . 108.50 no
K2 C46 H46A . . . 158.80 no
K2 C46 H46B . . . 76.10 no
O16 C47 C52 . . . 118.4(8) no
O16 C47 K2 . . . 51.8(4) no
C48 C47 O16 . . . 119.3(7) no
C48 C47 C52 . . . 121.7(8) no
C48 C47 K2 . . . 139.3(6) no
C52 C47 K2 . . . 76.4(5) no
C47 C48 H48 . . . 119.10 no
C47 C48 C49 . . . 121.7(8) no
C49 C48 H48 . . . 119.10 no
C48 C49 H49 . . . 120.80 no
C48 C49 C50 . . . 118.3(9) no
C50 C49 H49 . . . 120.80 no
C49 C50 H50 . . . 119.30 no
C49 C50 C51 . . . 121.4(9) no
C51 C50 H50 . . . 119.30 no
C50 C51 C53 . . . 116.5(7) no
C52 C51 C50 . . . 120.2(8) no
C52 C51 C53 . . . 123.1(7) no
O15 C52 C47 . . . 119.7(7) no
O15 C52 C51 . . . 123.8(7) no
O15 C52 K2 . . . 54.5(4) no
C47 C52 K2 . . . 79.6(5) no
C51 C52 C47 . . . 116.4(8) no
C51 C52 K2 . . . 138.2(5) no
N8 C53 C51 . . . 127.0(8) no
N8 C53 H53 . . . 116.50 no
C51 C53 H53 . . . 116.50 no
O10 C54 N7 . . . 123.1(7) no
O10 C54 C55 . . . 120.9(7) no
N7 C54 C55 . . . 116.0(7) no
C54 C55 H55A . . . 109.80 no
C54 C55 H55B . . . 109.80 no
H55A C55 H55B . . . 108.20 no
C56 C55 C54 . . . 109.6(6) no
C56 C55 H55A . . . 109.80 no
C56 C55 H55B . . . 109.80 no
O6 C56 N3 . . . 122.3(7) no
O6 C56 C55 . . . 121.3(7) no
N3 C56 C55 . . . 116.3(7) no
N4 C57 H57 . . . 116.40 no
N4 C57 C58 . . . 127.2(7) no
C58 C57 H57 . . . 116.40 no
C59 C58 C57 . . . 118.2(7) no
C59 C58 C62 . . . 119.9(7) no
C62 C58 C57 . . . 121.8(7) no
C58 C59 H59 . . . 119.40 no
C60 C59 C58 . . . 121.2(8) no
C60 C59 H59 . . . 119.40 no
C59 C60 H60 . . . 120.00 no
C59 C60 C61 . . . 119.9(8) no
C61 C60 H60 . . . 120.00 no
C60 C61 H61 . . . 120.00 no
C63 C61 C60 . . . 119.9(8) no
C63 C61 H61 . . . 120.00 no
O2 C62 C58 . . . 122.8(7) no
O2 C62 C63 . . . 121.2(7) no
O2 C62 K1 . . . 57.0(4) no
C58 C62 K1 . . . 129.9(6) no
C63 C62 C58 . . . 116.0(8) no
C63 C62 K1 . . . 87.6(5) no
O1 C63 C61 . . . 123.9(7) no
O1 C63 C62 . . . 113.0(7) no
O1 C63 K1 . . . 62.8(4) no
C61 C63 C62 . . . 123.1(8) no
C61 C63 K1 . . . 138.0(6) no
C62 C63 K1 . . . 68.7(5) no
O1 C64 H64A . . . 110.30 no
O1 C64 H64B . . . 110.30 no
O1 C64 C65 . . . 106.9(8) no
H64A C64 H64B . . . 108.60 no
C65 C64 H64A . . . 110.30 no
C65 C64 H64B . . . 110.30 no
C64 C65 H65A . . . 109.50 no
C64 C65 H65B . . . 109.50 no
C64 C65 H65C . . . 109.50 no
H65A C65 H65B . . . 109.50 no
H65A C65 H65C . . . 109.50 no
H65B C65 H65C . . . 109.50 no
C70 N13 C69 . . . 118.3(8) no
C71 N13 C69 . . . 119.8(9) no
C71 N13 C70 . . . 121.8(9) no
N13 C69 H69A . . . 109.50 no
N13 C69 H69B . . . 109.50 no
N13 C69 H69C . . . 109.50 no
H69A C69 H69B . . . 109.50 no
H69A C69 H69C . . . 109.50 no
H69B C69 H69C . . . 109.50 no
N13 C70 H70A . . . 109.50 no
N13 C70 H70B . . . 109.50 no
N13 C70 H70C . . . 109.50 no
H70A C70 H70B . . . 109.50 no
H70A C70 H70C . . . 109.50 no
H70B C70 H70C . . . 109.50 no
O21 C71 N13 . . . 123.7(11) no
O21 C71 H71 . . . 118.10 no
N13 C71 H71 . . . 118.10 no
C72 N15 C73 . . . 119.3(9) no
C72 N15 C74 . . . 120.6(9) no
C73 N15 C74 . . . 120.2(8) no
O23 C72 N15 . . . 124.9(9) no
O23 C72 H72 . . . 117.50 no
N15 C72 H72 . . . 117.50 no
N15 C73 H73A . . . 109.50 no
N15 C73 H73B . . . 109.50 no
N15 C73 H73C . . . 109.50 no
H73A C73 H73B . . . 109.50 no
H73A C73 H73C . . . 109.50 no
H73B C73 H73C . . . 109.50 no
N15 C74 H74A . . . 109.50 no
N15 C74 H74B . . . 109.50 no
N15 C74 H74C . . . 109.50 no
H74A C74 H74B . . . 109.50 no
H74A C74 H74C . . . 109.50 no
H74B C74 H74C . . . 109.50 no
C66 N01C C67 . . . 115.2(9) no
C68 N01C C66 . . . 120.5(9) no
C68 N01C C67 . . . 124.3(8) no
N01C C66 H66A . . . 109.50 no
N01C C66 H66B . . . 109.50 no
N01C C66 H66C . . . 109.50 no
H66A C66 H66B . . . 109.50 no
H66A C66 H66C . . . 109.50 no
H66B C66 H66C . . . 109.50 no
N01C C67 H67A . . . 109.50 no
N01C C67 H67B . . . 109.50 no
N01C C67 H67C . . . 109.50 no
H67A C67 H67B . . . 109.50 no
H67A C67 H67C . . . 109.50 no
H67B C67 H67C . . . 109.50 no
O22 C68 N01C . . . 127.4(9) no
O22 C68 H68 . . . 116.30 no
N01C C68 H68 . . . 116.30 no
N14 O18 K2 . . . 101.9(5) no
N14 O20 K2 . . . 92.6(4) no
O18 N14 O19 . . . 120.6(7) no
O18 N14 O20 . . . 121.2(7) no
O18 N14 K2 . . . 56.7(4) no
O19 N14 K2 . . . 173.1(6) no
O20 N14 O19 . . . 118.2(7) no
O20 N14 K2 . . . 65.1(4) no
N16 O24 K1 . . . 96.6(5) no
N16 O26 K1 . . . 96.9(6) no
O24 N16 O25 . . . 123.7(8) no
O24 N16 O26 . . . 120.1(8) no
O24 N16 K1 . . . 62.0(5) no
O25 N16 O26 . . . 116.1(9) no
O25 N16 K1 . . . 167.3(7) no
O26 N16 K1 . . . 60.1(4) no
O28 K2 O15 . . . 90.57(16) no
O28 K2 O17 . . . 127.81(18) no
O28 K2 C4 . . . 142.45(18) no
O28 K2 C42 . . . 42.83(16) no
O28 K2 C52 . . . 81.36(18) no
O28 K2 O20 . . . 114.02(16) no
O28 K2 N14 . . . 91.71(16) no
O13 K2 O28 . . . 55.59(15) no
O13 K2 O14 . . . 65.69(15) no
O13 K2 O15 . . . 64.08(16) no
O13 K2 O16 . . . 118.78(18) no
O13 K2 O17 . . . 97.05(18) no
O13 K2 C4 . . . 87.33(18) no
O13 K2 C42 . . . 20.94(16) no
O13 K2 C52 . . . 74.51(19) no
O13 K2 O18 . . . 120.01(17) no
O13 K2 O20 . . . 156.10(19) no
O13 K2 N14 . . . 140.11(17) no
O14 K2 O28 . . . 121.22(16) no
O14 K2 O15 . . . 64.87(15) no
O14 K2 O16 . . . 102.16(17) no
O14 K2 O17 . . . 54.32(15) no
O14 K2 C4 . . . 21.90(17) no
O14 K2 C42 . . . 80.25(17) no
O14 K2 C52 . . . 86.19(17) no
O14 K2 O20 . . . 118.66(17) no
O14 K2 N14 . . . 137.91(18) no
O15 K2 O17 . . . 118.33(15) no
O15 K2 C4 . . . 76.34(17) no
O15 K2 C42 . . . 83.43(17) no
O15 K2 C52 . . . 21.55(16) no
O15 K2 O20 . . . 139.81(18) no
O15 K2 N14 . . . 146.89(18) no
O16 K2 O28 . . . 107.28(18) no
O16 K2 O15 . . . 57.44(15) no
O16 K2 O17 . . . 124.82(18) no
O16 K2 C4 . . . 95.11(19) no
O16 K2 C42 . . . 132.96(18) no
O16 K2 C52 . . . 44.31(18) no
O16 K2 O20 . . . 84.21(18) no
O16 K2 N14 . . . 90.50(17) no
O17 K2 C4 . . . 43.06(17) no
O17 K2 C42 . . . 95.09(18) no
O17 K2 C52 . . . 138.36(17) no
O17 K2 O20 . . . 72.01(18) no
O17 K2 N14 . . . 85.44(17) no
C4 K2 C42 . . . 100.12(19) no
C4 K2 C52 . . . 95.36(19) no
C42 K2 C52 . . . 89.86(19) no
O18 K2 O28 . . . 70.48(16) no
O18 K2 O14 . . . 150.0(2) no
O18 K2 O15 . . . 145.1(2) no
O18 K2 O16 . . . 99.48(19) no
O18 K2 O17 . . . 96.14(19) no
O18 K2 C4 . . . 135.8(2) no
O18 K2 C42 . . . 99.72(18) no
O18 K2 C52 . . . 123.7(2) no
O18 K2 O20 . . . 43.63(16) no
O18 K2 N14 . . . 21.45(16) no
O20 K2 C4 . . . 97.58(18) no
O20 K2 C42 . . . 136.28(18) no
O20 K2 C52 . . . 127.8(2) no
O20 K2 N14 . . . 22.31(16) no
N14 K2 C4 . . . 118.39(19) no
N14 K2 C42 . . . 119.24(18) no
N14 K2 C52 . . . 127.22(19) no
O1 K1 C26 . . . 86.60(19) no
O1 K1 C27 . . . 77.22(19) no
O1 K1 C62 . . . 42.64(17) no
O1 K1 N16 . . . 80.3(2) no
O2 K1 O1 . . . 52.30(15) no
O2 K1 O3 . . . 117.78(17) no
O2 K1 O4 . . . 65.57(16) no
O2 K1 O9 . . . 99.5(2) no
O2 K1 C26 . . . 97.94(19) no
O2 K1 C27 . . . 73.62(18) no
O2 K1 C62 . . . 22.88(18) no
O2 K1 O24 . . . 138.0(2) no
O2 K1 O26 . . . 122.0(2) no
O2 K1 N16 . . . 130.6(2) no
O3 K1 O1 . . . 109.88(17) no
O3 K1 O4 . . . 54.43(15) no
O3 K1 O9 . . . 122.8(2) no
O3 K1 C26 . . . 24.43(19) no
O3 K1 C27 . . . 44.87(18) no
O3 K1 C62 . . . 136.77(19) no
O3 K1 N16 . . . 88.5(2) no
O4 K1 O1 . . . 89.93(16) no
O4 K1 O9 . . . 120.46(19) no
O4 K1 C26 . . . 44.32(16) no
O4 K1 C27 . . . 23.96(16) no
O4 K1 C62 . . . 87.88(18) no
O4 K1 N16 . . . 135.7(2) no
O8 K1 O1 . . . 121.38(17) no
O8 K1 O2 . . . 69.10(16) no
O8 K1 O3 . . . 96.99(18) no
O8 K1 O4 . . . 64.85(15) no
O8 K1 O9 . . . 56.34(18) no
O8 K1 C26 . . . 103.98(19) no
O8 K1 C27 . . . 88.79(18) no
O8 K1 C62 . . . 82.36(19) no
O8 K1 O24 . . . 132.2(2) no
O8 K1 O26 . . . 167.9(2) no
O8 K1 N16 . . . 153.3(2) no
O9 K1 O1 . . . 127.3(2) no
O9 K1 C26 . . . 145.6(2) no
O9 K1 C27 . . . 143.7(2) no
O9 K1 C62 . . . 92.8(2) no
O9 K1 N16 . . . 98.9(2) no
C27 K1 C26 . . . 25.27(18) no
C62 K1 C26 . . . 113.7(2) no
C62 K1 C27 . . . 92.0(2) no
O24 K1 O1 . . . 95.7(2) no
O24 K1 O3 . . . 97.1(2) no
O24 K1 O4 . . . 150.9(2) no
O24 K1 O9 . . . 77.8(2) no
O24 K1 C26 . . . 107.5(2) no
O24 K1 C27 . . . 131.2(2) no
O24 K1 C62 . . . 115.3(2) no
O24 K1 N16 . . . 21.37(19) no
O26 K1 O1 . . . 70.0(2) no
O26 K1 O3 . . . 73.9(2) no
O26 K1 O4 . . . 113.66(19) no
O26 K1 O9 . . . 121.7(2) no
O26 K1 C26 . . . 71.1(2) no
O26 K1 C27 . . . 90.1(2) no
O26 K1 C62 . . . 109.7(2) no
O26 K1 O24 . . . 43.9(2) no
O26 K1 N16 . . . 23.0(2) no
N16 K1 C26 . . . 91.8(2) no
N16 K1 C27 . . . 112.7(2) no
N16 K1 C62 . . . 111.1(2) no

loop_
_geom_bond_atom_site_label_1
_geom_bond_atom_site_label_2
_geom_bond_site_symmetry_1
_geom_bond_site_symmetry_2
_geom_bond_distance
_geom_bond_publ_flag
Dy1 O2 . . 2.379(5) no
Dy1 O4 . . 2.431(5) no
Dy1 O5 . . 2.573(5) no
Dy1 O6 . . 2.563(5) no
Dy1 O7 . . 2.564(5) no
Dy1 O8 . . 2.392(5) no
Dy1 N1 . . 2.757(6) no
Dy1 N4 . . 2.782(6) no
Dy1 N6 . . 2.768(7) no
Dy1 K1 . . 3.7779(17) no
Dy2 O10 . . 2.596(5) no
Dy2 O11 . . 2.571(5) no
Dy2 O12 . . 2.566(5) no
Dy2 O13 . . 2.367(5) no
Dy2 O14 . . 2.389(5) no
Dy2 O15 . . 2.393(5) no
Dy2 N8 . . 2.768(6) no
Dy2 N10 . . 2.797(7) no
Dy2 N12 . . 2.762(6) no
Dy2 K2 . . 3.8297(16) no
O28 C41 . . 1.367(10) no
O28 C43 . . 1.447(9) no
O28 K2 . . 2.851(5) no
O1 C63 . . 1.379(10) no
O1 C64 . . 1.462(9) no
O1 K1 . . 3.107(7) no
O2 C62 . . 1.283(10) no
O2 K1 . . 2.768(6) no
O3 C25 . . 1.44(1) no
O3 C26 . . 1.39(1) no
O3 K1 . . 2.851(6) no
O4 C27 . . 1.330(9) no
O4 K1 . . 2.864(6) no
O5 C33 . . 1.253(9) no
O6 C56 . . 1.230(9) no
O7 C12 . . 1.226(9) no
O8 C15 . . 1.272(10) no
O8 K1 . . 2.726(5) no
O9 C16 . . 1.382(13) no
O9 C20 . . 1.28(2) no
O9 C21 . . 1.43(3) no
O9 K1 . . 2.949(7) no
O10 C54 . . 1.237(9) no
O11 C10 . . 1.222(8) no
O12 C35 . . 1.22(1) no
O13 C42 . . 1.295(9) no
O13 K2 . . 2.719(5) no
O14 C4 . . 1.293(9) no
O14 K2 . . 2.810(5) no
O15 C52 . . 1.301(10) no
O15 K2 . . 2.881(5) no
O16 C46 . . 1.432(9) no
O16 C47 . . 1.392(10) no
O16 K2 . . 2.836(6) no
O17 C2 . . 1.438(10) no
O17 C3 . . 1.391(10) no
O17 K2 . . 2.921(6) no
N1 N2 . . 1.394(9) no
N1 C32 . . 1.295(9) no
N2 H2 . . 0.8800 no
N2 C33 . . 1.332(9) no
N3 H3 . . 0.8800 no
N3 N4 . . 1.396(8) no
N3 C56 . . 1.326(10) no
N4 C57 . . 1.282(10) no
N5 H5 . . 0.8800 no
N5 N6 . . 1.389(9) no
N5 C12 . . 1.337(10) no
N6 C13 . . 1.278(10) no
N7 H7 . . 0.8800 no
N7 N8 . . 1.401(8) no
N7 C54 . . 1.313(10) no
N8 C53 . . 1.273(10) no
N9 H9 . . 0.8800 no
N9 N10 . . 1.390(8) no
N9 C35 . . 1.338(10) no
N10 C36 . . 1.277(10) no
N11 H11 . . 0.8800 no
N11 N12 . . 1.391(8) no
N11 C10 . . 1.329(9) no
N12 C9 . . 1.293(9) no
C1 H1A . . 0.9800 no
C1 H1B . . 0.9800 no
C1 H1C . . 0.9800 no
C1 C2 . . 1.502(13) no
C2 H2A . . 0.9900 no
C2 H2B . . 0.9900 no
C3 C4 . . 1.436(11) no
C3 C8 . . 1.342(12) no
C3 K2 . . 3.493(8) no
C4 C6 . . 1.421(11) no
C4 K2 . . 3.365(8) no
C5 H5A . . 0.9500 no
C5 C6 . . 1.438(11) no
C5 C7 . . 1.317(12) no
C6 C9 . . 1.442(11) no
C7 H7A . . 0.9500 no
C7 C8 . . 1.429(13) no
C8 H8 . . 0.9500 no
C9 H9A . . 0.9500 no
C10 C11 . . 1.516(9) no
C11 H11A . . 0.9900 no
C11 H11B . . 0.9900 no
C11 C12 . . 1.526(11) no
C13 H13 . . 0.9500 no
C13 C14 . . 1.461(13) no
C14 C15 . . 1.400(13) no
C14 C19 . . 1.425(14) no
C15 C16 . . 1.431(13) no
C16 C17 . . 1.392(16) no
C17 H17 . . 0.9500 no
C17 C18 . . 1.377(18) no
C18 H18 . . 0.9500 no
C18 C19 . . 1.379(17) no
C19 H19 . . 0.9500 no
C20 H20A . . 0.9900 no
C20 H20B . . 0.9900 no
C20 C23 . . 1.40(4) no
C21 H21A . . 0.9900 no
C21 H21B . . 0.9900 no
C21 C22 . . 1.56(4) no
C21 K1 . . 3.35(2) no
C22 H22A . . 0.9800 no
C22 H22B . . 0.9800 no
C22 H22C . . 0.9800 no
C23 H23A . . 0.9800 no
C23 H23B . . 0.9800 no
C23 H23C . . 0.9800 no
C24 H24A . . 0.9800 no
C24 H24B . . 0.9800 no
C24 H24C . . 0.9800 no
C24 C25 . . 1.479(14) no
C25 H25A . . 0.9900 no
C25 H25B . . 0.9900 no
C26 C27 . . 1.444(10) no
C26 C31 . . 1.346(11) no
C26 K1 . . 3.332(9) no
C27 C28 . . 1.395(11) no
C27 K1 . . 3.263(8) no
C28 C29 . . 1.422(10) no
C28 C32 . . 1.443(11) no
C29 H29 . . 0.9500 no
C29 C30 . . 1.361(12) no
C30 H30 . . 0.9500 no
C30 C31 . . 1.395(14) no
C31 H31 . . 0.9500 no
C32 H32 . . 0.9500 no
C33 C34 . . 1.495(11) no
C34 H34A . . 0.9900 no
C34 H34B . . 0.9900 no
C34 C35 . . 1.518(10) no
C36 H36 . . 0.9500 no
C36 C37 . . 1.455(10) no
C37 C38 . . 1.431(11) no
C37 C42 . . 1.394(11) no
C38 H38 . . 0.9500 no
C38 C39 . . 1.364(11) no
C39 H39 . . 0.9500 no
C39 C40 . . 1.405(12) no
C40 H40 . . 0.9500 no
C40 C41 . . 1.374(11) no
C41 C42 . . 1.433(10) no
C41 K2 . . 3.521(8) no
C42 K2 . . 3.395(8) no
C43 H43A . . 0.9900 no
C43 H43B . . 0.9900 no
C43 C44 . . 1.508(14) no
C44 H44A . . 0.9800 no
C44 H44B . . 0.9800 no
C44 H44C . . 0.9800 no
C45 H45A . . 0.9800 no
C45 H45B . . 0.9800 no
C45 H45C . . 0.9800 no
C45 C46 . . 1.513(12) no
C46 H46A . . 0.9900 no
C46 H46B . . 0.9900 no
C46 K2 . . 3.526(9) no
C47 C48 . . 1.364(12) no
C47 C52 . . 1.436(11) no
C47 K2 . . 3.477(9) no
C48 H48 . . 0.9500 no
C48 C49 . . 1.378(13) no
C49 H49 . . 0.9500 no
C49 C50 . . 1.389(13) no
C50 H50 . . 0.9500 no
C50 C51 . . 1.416(12) no
C51 C52 . . 1.404(11) no
C51 C53 . . 1.438(11) no
C52 K2 . . 3.436(9) no
C53 H53 . . 0.9500 no
C54 C55 . . 1.512(10) no
C55 H55A . . 0.9900 no
C55 H55B . . 0.9900 no
C55 C56 . . 1.506(9) no
C57 H57 . . 0.9500 no
C57 C58 . . 1.444(11) no
C58 C59 . . 1.408(12) no
C58 C62 . . 1.437(11) no
C59 H59 . . 0.9500 no
C59 C60 . . 1.364(12) no
C60 H60 . . 0.9500 no
C60 C61 . . 1.383(12) no
C61 H61 . . 0.9500 no
C61 C63 . . 1.377(12) no
C62 C63 . . 1.397(11) no
C62 K1 . . 3.250(9) no
C63 K1 . . 3.484(9) no
C64 H64A . . 0.9900 no
C64 H64B . . 0.9900 no
C64 C65 . . 1.465(15) no
C65 H65A . . 0.9800 no
C65 H65B . . 0.9800 no
C65 H65C . . 0.9800 no
O21 C71 . . 1.237(13) no
N13 C69 . . 1.425(12) no
N13 C70 . . 1.420(11) no
N13 C71 . . 1.297(12) no
C69 H69A . . 0.9800 no
C69 H69B . . 0.9800 no
C69 H69C . . 0.9800 no
C70 H70A . . 0.9800 no
C70 H70B . . 0.9800 no
C70 H70C . . 0.9800 no
C71 H71 . . 0.9500 no
O23 C72 . . 1.236(11) no
N15 C72 . . 1.309(10) no
N15 C73 . . 1.448(13) no
N15 C74 . . 1.462(12) no
C72 H72 . . 0.9500 no
C73 H73A . . 0.9800 no
C73 H73B . . 0.9800 no
C73 H73C . . 0.9800 no
C74 H74A . . 0.9800 no
C74 H74B . . 0.9800 no
C74 H74C . . 0.9800 no
O22 C68 . . 1.207(12) no
N01C C66 . . 1.441(13) no
N01C C67 . . 1.458(12) no
N01C C68 . . 1.268(12) no
C66 H66A . . 0.9800 no
C66 H66B . . 0.9800 no
C66 H66C . . 0.9800 no
C67 H67A . . 0.9800 no
C67 H67B . . 0.9800 no
C67 H67C . . 0.9800 no
C68 H68 . . 0.9500 no
O18 N14 . . 1.222(9) no
O18 K2 . . 2.792(6) no
O19 N14 . . 1.254(8) no
O20 N14 . . 1.243(8) no
O20 K2 . . 2.970(6) no
N14 K2 . . 3.270(7) no
O24 N16 . . 1.176(10) no
O24 K1 . . 2.850(7) no
O25 N16 . . 1.235(10) no
O26 N16 . . 1.261(10) no
O26 K1 . . 2.799(7) no
N16 K1 . . 3.205(8) no
